data_2019482
loop_
_publ_author_name
'Sanabr\'ia, Carlos M.'
'Palma, Alirio'
'Cobo, Justo'
'Glidewell, Christopher'

_publ_section_title
;
 Three closely related dibenzazepine carboxylic acids: hydrogen-bonded
 aggregation in one, two and three dimensions
;
_journal_coeditor_code YF3057
_journal_issue 3
_journal_name_full 'Acta Crystallographica Section C'
_journal_page_first 332
_journal_page_last 337
_journal_paper_doi 10.1107/S2053229614003568
_journal_volume 70
_journal_year 2014
_chemical_formula_iupac 'C19 H19 N O3'
_chemical_formula_moiety 'C19 H19 N O3'
_chemical_formula_sum 'C19 H19 N O3'
_chemical_formula_weight 309.35
_chemical_name_systematic
'(6<i>R</i>*,11<i>R</i>*)-5-Acetyl-11-ethyl-6,11-dihydro-5<i>H</i>-dibenzo[<i>b</i>,<i>e</i>]azepine-6-carboxylic acid'
_space_group_IT_number 4
_symmetry_cell_setting monoclinic
_symmetry_space_group_name_Hall 'P 2yb'
_symmetry_space_group_name_H-M 'P 1 21 1'
_atom_sites_solution_hydrogens geom
_atom_sites_solution_primary direct
_atom_sites_solution_secondary difmap
_cell_angle_alpha 90.00
_cell_angle_beta 118.510(3)
_cell_angle_gamma 90.00
_cell_formula_units_Z 2
_cell_length_a 8.8053(3)
_cell_length_b 10.9821(4)
_cell_length_c 9.0080(6)
_cell_measurement_reflns_used 1853
_cell_measurement_temperature 120(2)
_cell_measurement_theta_max 27.50
_cell_measurement_theta_min 3.20
_cell_volume 765.45(7)
_computing_cell_refinement 'DIRAX/LSQ (Duisenberg <i>et al.</i>, 2000)'
_computing_data_collection 'COLLECT (Nonius, 1998)'
_computing_data_reduction 'EVALCCD (Duisenberg <i>et al.</i>, 2003)'
_computing_molecular_graphics 'PLATON (Spek, 2009)'
_computing_publication_material
;
SHELXL97 (Sheldrick, 2008) and PLATON (Spek, 2009)
;
_computing_structure_refinement 'SHELXL97 (Sheldrick, 2008)'
_computing_structure_solution 'SIR2004 (Burla et al., 2005)'
_diffrn_ambient_temperature 120(2)
_diffrn_detector_area_resol_mean 9.091
_diffrn_measured_fraction_theta_full 0.997
_diffrn_measured_fraction_theta_max 0.997
_diffrn_measurement_device_type 'Bruker Nonius KappaCCD area-detector'
_diffrn_measurement_method '\f and \w'
_diffrn_radiation_monochromator graphite
_diffrn_radiation_source 'Bruker Nonius FR591 rotating anode'
_diffrn_radiation_type 'Mo K\a'
_diffrn_radiation_wavelength 0.71073
_diffrn_reflns_av_R_equivalents 0.0486
_diffrn_reflns_av_sigmaI/netI 0.0321
_diffrn_reflns_limit_h_max 11
_diffrn_reflns_limit_h_min -11
_diffrn_reflns_limit_k_max 14
_diffrn_reflns_limit_k_min -14
_diffrn_reflns_limit_l_max 11
_diffrn_reflns_limit_l_min -11
_diffrn_reflns_number 13276
_diffrn_reflns_theta_full 27.50
_diffrn_reflns_theta_max 27.50
_diffrn_reflns_theta_min 3.71
_diffrn_standards_decay_% 0
_diffrn_standards_interval_count 0
_diffrn_standards_interval_time 0
_diffrn_standards_number 0
_exptl_absorpt_coefficient_mu 0.091
_exptl_absorpt_correction_T_max 0.991
_exptl_absorpt_correction_T_min 0.977
_exptl_absorpt_correction_type multi-scan
_exptl_absorpt_process_details '(SADABS; Sheldrick, 2003)'
_exptl_crystal_colour colourless
_exptl_crystal_density_diffrn 1.342
_exptl_crystal_density_method 'not measured'
_exptl_crystal_description rod
_exptl_crystal_F_000 328
_exptl_crystal_size_max 0.26
_exptl_crystal_size_mid 0.14
_exptl_crystal_size_min 0.10
_refine_diff_density_max 0.209
_refine_diff_density_min -0.240
_refine_ls_extinction_method none
_refine_ls_goodness_of_fit_ref 1.146
_refine_ls_hydrogen_treatment constr
_refine_ls_matrix_type full
_refine_ls_number_parameters 210
_refine_ls_number_reflns 1851
_refine_ls_number_restraints 1
_refine_ls_restrained_S_all 1.146
_refine_ls_R_factor_all 0.0455
_refine_ls_R_factor_gt 0.0360
_refine_ls_shift/su_max 0.001
_refine_ls_shift/su_mean 0.000
_refine_ls_structure_factor_coef Fsqd
_refine_ls_weighting_details 'w = 1/[\s^2^(Fo^2^)+(0.0351P)^2^+0.1657P] where P=(Fo^2^+2Fc^2^)/3'
_refine_ls_weighting_scheme calc
_refine_ls_wR_factor_gt 0.0772
_refine_ls_wR_factor_ref 0.0807
_reflns_number_gt 1638
_reflns_number_total 1851
_reflns_threshold_expression I>2\s(I)
_cod_data_source_file yf3057sup1.cif
_cod_data_source_block I
_cod_original_cell_volume 765.45(6)
_cod_original_sg_symbol_H-M 'P 21'
_cod_database_code 2019482
_cod_database_fobs_code 2019482

loop_
_symmetry_equiv_pos_as_xyz
'x, y, z'
'-x, y+1/2, -z'

loop_
_atom_site_type_symbol
_atom_site_label
_atom_site_fract_x
_atom_site_fract_y
_atom_site_fract_z
_atom_site_U_iso_or_equiv
_atom_site_adp_type
_atom_site_calc_flag
_atom_site_refinement_flags
_atom_site_occupancy
_atom_site_symmetry_multiplicity
C C1 0.6424(3) 0.5942(2) 0.7939(3) 0.0186(5) Uani d . 1 1
H H1 0.6599 0.6154 0.9031 0.022 Uiso calc R 1 1
C C2 0.7828(3) 0.5595(2) 0.7731(3) 0.0211(5) Uani d . 1 1
H H2 0.8953 0.5589 0.8678 0.025 Uiso calc R 1 1
C C3 0.7604(3) 0.5255(2) 0.6149(3) 0.0202(5) Uani d . 1 1
H H3 0.8563 0.4993 0.6019 0.024 Uiso calc R 1 1
C C4 0.5955(3) 0.5306(2) 0.4757(3) 0.0166(5) Uani d . 1 1
H H4 0.5780 0.5079 0.3669 0.020 Uiso calc R 1 1
C C4a 0.4576(3) 0.5687(2) 0.4973(3) 0.0142(5) Uani d . 1 1
N N5 0.2883(2) 0.58197(17) 0.3533(2) 0.0132(4) Uani d . 1 1
C C6 0.1469(3) 0.4966(2) 0.3244(3) 0.0128(4) Uani d . 1 1
H H6 0.0389 0.5461 0.2831 0.015 Uiso calc R 1 1
C C6a 0.1714(3) 0.4295(2) 0.4842(3) 0.0145(5) Uani d . 1 1
C C7 0.1243(3) 0.3077(2) 0.4737(3) 0.0174(5) Uani d . 1 1
H H7 0.0884 0.2652 0.3704 0.021 Uiso calc R 1 1
C C8 0.1286(3) 0.2465(2) 0.6107(3) 0.0189(5) Uani d . 1 1
H H8 0.0977 0.1628 0.6008 0.023 Uiso calc R 1 1
C C9 0.1780(3) 0.3073(2) 0.7616(3) 0.0188(5) Uani d . 1 1
H H9 0.1759 0.2670 0.8540 0.023 Uiso calc R 1 1
C C10 0.2305(3) 0.4277(2) 0.7762(3) 0.0185(5) Uani d . 1 1
H H10 0.2674 0.4685 0.8808 0.022 Uiso calc R 1 1
C C10a 0.2307(3) 0.4909(2) 0.6412(3) 0.0151(5) Uani d . 1 1
C C11 0.3097(3) 0.6185(2) 0.6677(3) 0.0150(5) Uani d . 1 1
H H11 0.2307 0.6694 0.5686 0.018 Uiso calc R 1 1
C C11a 0.4763(3) 0.5982(2) 0.6566(3) 0.0145(5) Uani d . 1 1
C C51 0.2534(3) 0.6720(2) 0.2388(3) 0.0142(5) Uani d . 1 1
O O51 0.10670(19) 0.68043(16) 0.11339(19) 0.0180(4) Uani d . 1 1
C C52 0.3950(3) 0.7609(2) 0.2675(3) 0.0189(5) Uani d . 1 1
H H52A 0.4784 0.7219 0.2397 0.028 Uiso calc R 1 1
H H52B 0.4537 0.7862 0.3862 0.028 Uiso calc R 1 1
H H52C 0.3452 0.8324 0.1952 0.028 Uiso calc R 1 1
C C61 0.1208(3) 0.4093(2) 0.1806(3) 0.0145(5) Uani d . 1 1
O O61 -0.0387(2) 0.36474(17) 0.10291(19) 0.0186(4) Uani d . 1 1
H H61 -0.0487 0.3107 0.0297 0.028 Uiso d R 1 1
O O62 0.2327(2) 0.38608(17) 0.1438(2) 0.0224(4) Uani d . 1 1
C C111 0.3325(3) 0.6837(2) 0.8280(3) 0.0202(5) Uani d . 1 1
H H11A 0.2247 0.6761 0.8362 0.024 Uiso calc R 1 1
H H11B 0.4266 0.6440 0.9284 0.024 Uiso calc R 1 1
C C112 0.3752(3) 0.8181(2) 0.8272(3) 0.0229(5) Uani d . 1 1
H H12A 0.4821 0.8260 0.8195 0.034 Uiso calc R 1 1
H H12B 0.3905 0.8565 0.9317 0.034 Uiso calc R 1 1
H H12C 0.2804 0.8583 0.7300 0.034 Uiso calc R 1 1

loop_
_atom_site_aniso_label
_atom_site_aniso_U_11
_atom_site_aniso_U_22
_atom_site_aniso_U_33
_atom_site_aniso_U_12
_atom_site_aniso_U_13
_atom_site_aniso_U_23
C1 0.0214(12) 0.0168(12) 0.0133(11) -0.0021(10) 0.0048(10) -0.0003(10)
C2 0.0163(12) 0.0170(13) 0.0222(13) -0.0025(9) 0.0027(10) 0.0035(10)
C3 0.0158(11) 0.0198(13) 0.0252(13) 0.0018(10) 0.0101(11) 0.0052(10)
C4 0.0191(11) 0.0145(12) 0.0168(11) -0.0002(9) 0.0091(10) 0.0012(9)
C4a 0.0138(11) 0.0128(12) 0.0136(11) -0.0010(8) 0.0045(10) 0.0021(9)
N5 0.0120(9) 0.0137(10) 0.0117(9) -0.0010(7) 0.0038(8) 0.0010(8)
C6 0.0117(10) 0.0148(11) 0.0113(10) -0.0006(8) 0.0049(9) -0.0002(9)
C6a 0.0133(11) 0.0176(12) 0.0136(11) 0.0010(9) 0.0071(9) 0.0004(9)
C7 0.0156(11) 0.0201(12) 0.0151(11) -0.0004(9) 0.0061(9) -0.0019(9)
C8 0.0177(12) 0.0162(12) 0.0217(12) -0.0028(10) 0.0085(10) 0.0009(10)
C9 0.0173(12) 0.0222(13) 0.0183(12) 0.0008(10) 0.0097(10) 0.0054(10)
C10 0.0172(12) 0.0242(13) 0.0135(11) 0.0020(10) 0.0069(10) -0.0006(10)
C10a 0.0125(10) 0.0167(11) 0.0162(11) 0.0006(9) 0.0068(9) 0.0002(9)
C11 0.0152(11) 0.0167(12) 0.0135(11) -0.0009(9) 0.0073(9) -0.0015(9)
C11a 0.0184(12) 0.0098(10) 0.0156(11) -0.0010(9) 0.0083(10) 0.0006(9)
C51 0.0168(11) 0.0142(11) 0.0121(11) 0.0004(9) 0.0074(9) -0.0020(9)
O51 0.0161(8) 0.0186(9) 0.0150(8) 0.0005(7) 0.0040(7) 0.0025(7)
C52 0.0207(12) 0.0162(12) 0.0194(12) -0.0010(10) 0.0092(10) 0.0029(10)
C61 0.0176(11) 0.0127(11) 0.0117(10) 0.0001(9) 0.0058(9) 0.0022(9)
O61 0.0176(8) 0.0213(9) 0.0150(8) -0.0045(7) 0.0062(7) -0.0065(7)
O62 0.0221(9) 0.0252(10) 0.0241(9) -0.0024(7) 0.0144(8) -0.0062(8)
C111 0.0243(12) 0.0195(13) 0.0176(12) -0.0018(11) 0.0106(10) -0.0036(11)
C112 0.0265(13) 0.0208(13) 0.0248(13) -0.0031(10) 0.0151(11) -0.0065(10)

loop_
_atom_type_symbol
_atom_type_description
_atom_type_scat_dispersion_real
_atom_type_scat_dispersion_imag
_atom_type_scat_source
C C 0.0033 0.0016 'International Tables Vol C Tables 4.2.6.8 and 6.1.1.4'
H H 0.0000 0.0000 'International Tables Vol C Tables 4.2.6.8 and 6.1.1.4'
N N 0.0061 0.0033 'International Tables Vol C Tables 4.2.6.8 and 6.1.1.4'
O O 0.0106 0.0060 'International Tables Vol C Tables 4.2.6.8 and 6.1.1.4'

loop_
_geom_angle_atom_site_label_1
_geom_angle_atom_site_label_2
_geom_angle_atom_site_label_3
_geom_angle
C2 C1 C11a 120.9(2)
C2 C1 H1 119.5
C11a C1 H1 119.5
C1 C2 C3 120.7(2)
C1 C2 H2 119.6
C3 C2 H2 119.6
C2 C3 C4 119.1(2)
C2 C3 H3 120.4
C4 C3 H3 120.4
C4a C4 C3 119.6(2)
C4a C4 H4 120.2
C3 C4 H4 120.2
C4 C4a C11a 122.1(2)
C4 C4a N5 120.27(19)
C11a C4a N5 117.61(19)
C51 N5 C4a 121.36(18)
C51 N5 C6 117.57(18)
C4a N5 C6 121.06(17)
N5 C6 C6a 114.16(18)
N5 C6 C61 108.54(17)
C6a C6 C61 112.80(19)
N5 C6 H6 107.0
C6a C6 H6 107.0
C61 C6 H6 107.0
C7 C6a C10a 118.7(2)
C7 C6a C6 119.6(2)
C10a C6a C6 121.6(2)
C8 C7 C6a 121.6(2)
C8 C7 H7 119.2
C6a C7 H7 119.2
C9 C8 C7 120.0(2)
C9 C8 H8 120.0
C7 C8 H8 120.0
C8 C9 C10 119.2(2)
C8 C9 H9 120.4
C10 C9 H9 120.4
C9 C10 C10a 122.0(2)
C9 C10 H10 119.0
C10a C10 H10 119.0
C10 C10a C6a 118.4(2)
C10 C10a C11 120.5(2)
C6a C10a C11 120.8(2)
C10a C11 C11a 103.51(18)
C10a C11 C111 114.78(19)
C11a C11 C111 115.41(19)
C10a C11 H11 107.6
C11a C11 H11 107.6
C111 C11 H11 107.6
C1 C11a C4a 117.4(2)
C1 C11a C11 125.3(2)
C4a C11a C11 116.87(19)
O51 C51 N5 120.3(2)
O51 C51 C52 121.4(2)
N5 C51 C52 118.30(19)
C51 C52 H52A 109.5
C51 C52 H52B 109.5
H52A C52 H52B 109.5
C51 C52 H52C 109.5
H52A C52 H52C 109.5
H52B C52 H52C 109.5
O62 C61 O61 125.0(2)
O62 C61 C6 123.3(2)
O61 C61 C6 111.64(18)
C61 O61 H61 110.7
C112 C111 C11 111.7(2)
C112 C111 H11A 109.3
C11 C111 H11A 109.3
C112 C111 H11B 109.3
C11 C111 H11B 109.3
H11A C111 H11B 108.0
C111 C112 H12A 109.5
C111 C112 H12B 109.5
H12A C112 H12B 109.5
C111 C112 H12C 109.5
H12A C112 H12C 109.5
H12B C112 H12C 109.5

loop_
_geom_bond_atom_site_label_1
_geom_bond_atom_site_label_2
_geom_bond_distance
C1 C2 1.388(4)
C1 C11a 1.395(3)
C1 H1 0.9500
C2 C3 1.393(4)
C2 H2 0.9500
C3 C4 1.395(3)
C3 H3 0.9500
C4 C4a 1.383(3)
C4 H4 0.9500
C4a C11a 1.402(3)
C4a N5 1.442(3)
N5 C51 1.354(3)
N5 C6 1.479(3)
C6 C6a 1.538(3)
C6 C61 1.538(3)
C6 H6 1.0000
C6a C7 1.390(3)
C6a C10a 1.423(3)
C7 C8 1.390(3)
C7 H7 0.9500
C8 C9 1.386(3)
C8 H8 0.9500
C9 C10 1.386(3)
C9 H9 0.9500
C10 C10a 1.401(3)
C10 H10 0.9500
C10a C11 1.532(3)
C11 C11a 1.533(3)
C11 C111 1.536(3)
C11 H11 1.0000
C51 O51 1.249(3)
C51 C52 1.506(3)
C52 H52A 0.9800
C52 H52B 0.9800
C52 H52C 0.9800
C61 O62 1.207(3)
C61 O61 1.328(3)
O61 H61 0.8602
C111 C112 1.523(4)
C111 H11A 0.9900
C111 H11B 0.9900
C112 H12A 0.9800
C112 H12B 0.9800
C112 H12C 0.9800

loop_
_geom_hbond_atom_site_label_D
_geom_hbond_atom_site_label_H
_geom_hbond_atom_site_label_A
_geom_hbond_site_symmetry_A
_geom_hbond_distance_DH
_geom_hbond_distance_HA
_geom_hbond_distance_DA
_geom_hbond_angle_DHA
_geom_hbond_publ_flag
O61 H61 O51 2_545 0.86 1.83 2.672(2) 167 no
C2 H2 O51 1_656 0.95 2.49 3.309(3) 144 no
C112 H12A O62 2_656 0.98 2.46 3.418(4) 165 no

loop_
_geom_torsion_atom_site_label_1
_geom_torsion_atom_site_label_2
_geom_torsion_atom_site_label_3
_geom_torsion_atom_site_label_4
_geom_torsion
C11a C1 C2 C3 -1.3(4)
C1 C2 C3 C4 2.1(4)
C2 C3 C4 C4a -0.1(4)
C3 C4 C4a C11a -2.7(4)
C3 C4 C4a N5 176.0(2)
C4 C4a N5 C51 -70.0(3)
C11a C4a N5 C51 108.7(2)
C4 C4a N5 C6 109.3(2)
C11a C4a N5 C6 -72.0(3)
C51 N5 C6 C6a -158.55(19)
C4a N5 C6 C6a 22.1(3)
C51 N5 C6 C61 74.7(2)
C4a N5 C6 C61 -104.7(2)
N5 C6 C6a C7 -141.2(2)
C61 C6 C6a C7 -16.7(3)
N5 C6 C6a C10a 42.9(3)
C61 C6 C6a C10a 167.43(19)
C10a C6a C7 C8 2.2(3)
C6 C6a C7 C8 -173.8(2)
C6a C7 C8 C9 1.0(4)
C7 C8 C9 C10 -3.0(3)
C8 C9 C10 C10a 1.8(3)
C9 C10 C10a C6a 1.4(3)
C9 C10 C10a C11 -172.7(2)
C7 C6a C10a C10 -3.4(3)
C6 C6a C10a C10 172.6(2)
C7 C6a C10a C11 170.7(2)
C6 C6a C10a C11 -13.4(3)
C10 C10a C11 C11a 108.4(2)
C6a C10a C11 C11a -65.6(3)
C10 C10a C11 C111 -18.3(3)
C6a C10a C11 C111 167.7(2)
C2 C1 C11a C4a -1.4(3)
C2 C1 C11a C11 171.5(2)
C4 C4a C11a C1 3.4(3)
N5 C4a C11a C1 -175.3(2)
C4 C4a C11a C11 -170.1(2)
N5 C4a C11a C11 11.2(3)
C10a C11 C11a C1 -103.1(3)
C111 C11 C11a C1 23.1(4)
C10a C11 C11a C4a 69.8(2)
C111 C11 C11a C4a -163.9(2)
C4a N5 C51 O51 178.7(2)
C6 N5 C51 O51 -0.7(3)
C4a N5 C51 C52 -1.5(3)
C6 N5 C51 C52 179.1(2)
N5 C6 C61 O62 24.4(3)
C6a C6 C61 O62 -103.1(3)
N5 C6 C61 O61 -155.01(18)
C6a C6 C61 O61 77.5(2)
C10a C11 C111 C112 -168.0(2)
C11a C11 C111 C112 71.7(3)
